data_4116143
loop_
_publ_author_name
'Venkat R. Thalladi'
'Markus N\"usse'
'Roland Boese'

_publ_section_title
;
 The Melting Point Alternation in \a,\w-Alkanedicarboxylic Acids
;
_journal_name_full 'Journal of the American Chemical Society'
_journal_page_first 9227
_journal_page_last 9236
_journal_paper_doi 10.1021/ja0011459
_journal_volume 122
_journal_year 2000
_chemical_compound_source fluka
_chemical_formula_moiety 'C6 H10 O4'
_chemical_formula_structural 'C6 H10 O4'
_chemical_formula_sum 'C6 H10 O4'
_chemical_formula_weight 146.14
_chemical_melting_point 426
_chemical_name_common 'Adipic acid'
_chemical_name_systematic
; 
 Hexane-1,6-dioic acid 
;
_space_group_IT_number 14
_symmetry_cell_setting monoclinic
_symmetry_space_group_name_Hall '-P 2ybc'
_symmetry_space_group_name_H-M 'P 1 21/c 1'
_atom_sites_solution_hydrogens geom
_atom_sites_solution_primary direct
_atom_sites_solution_secondary difmap
_audit_creation_method SHELXL
_cell_angle_alpha 90.00
_cell_angle_beta 110.856(6)
_cell_angle_gamma 90.00
_cell_formula_units_Z 2
_cell_length_a 7.1870(14)
_cell_length_b 5.1626(11)
_cell_length_c 10.015(2)
_cell_measurement_temperature 130(2)
_cell_volume 347.25(12)
_computing_structure_refinement 'SHELXL-93 (Sheldrick, 1993)'
_computing_structure_solution 'SHELXS-86 (Sheldrick, 1990)'
_diffrn_ambient_temperature 130(2)
_diffrn_radiation_monochromator graphite
_diffrn_radiation_source 'fine-focus sealed tube'
_diffrn_radiation_type MoK\a
_diffrn_radiation_wavelength 0.71073
_diffrn_reflns_av_R_equivalents 0.0617
_diffrn_reflns_av_sigmaI/netI 0.0465
_diffrn_reflns_limit_h_max 5
_diffrn_reflns_limit_h_min -6
_diffrn_reflns_limit_k_max 4
_diffrn_reflns_limit_k_min -6
_diffrn_reflns_limit_l_max 13
_diffrn_reflns_limit_l_min -4
_diffrn_reflns_number 564
_diffrn_reflns_theta_max 28.26
_diffrn_reflns_theta_min 3.03
_exptl_absorpt_coefficient_mu 0.118
_exptl_crystal_density_diffrn 1.398
_exptl_crystal_F_000 156
_refine_diff_density_max 0.267
_refine_diff_density_min -0.370
_refine_diff_density_rms 0.079
_refine_ls_extinction_method none
_refine_ls_goodness_of_fit_all 1.133
_refine_ls_goodness_of_fit_obs 1.107
_refine_ls_matrix_type full
_refine_ls_number_parameters 50
_refine_ls_number_reflns 444
_refine_ls_number_restraints 0
_refine_ls_restrained_S_all 1.133
_refine_ls_restrained_S_obs 1.107
_refine_ls_R_factor_all 0.0951
_refine_ls_R_factor_obs 0.0683
_refine_ls_shift/esd_max 0.000
_refine_ls_shift/esd_mean 0.000
_refine_ls_structure_factor_coef Fsqd
_refine_ls_weighting_details 'w=1/[\s^2^(Fo^2^)+(0.1013P)^2^+0.8555P] where P=(Fo^2^+2Fc^2^)/3'
_refine_ls_weighting_scheme calc
_refine_ls_wR_factor_all 0.2354
_refine_ls_wR_factor_obs 0.1932
_reflns_number_observed 326
_reflns_number_total 444
_reflns_observed_criterion >2sigma(I)
_cod_data_source_file ja0011459_05.cif
_cod_data_source_block disa62m
_cod_depositor_comments
;
The following automatic conversions were performed:

'_refine_ls_weighting_scheme' value 'calc
w=1/[\s^2^(Fo^2^)+(0.1013P)^2^+0.8555P] where P=(Fo^2^+2Fc^2^)/3' was
changed to 'calc'. New tag '_refine_ls_weighting_details' was
created. The value of the new tag was set to
'w=1/[\s^2^(Fo^2^)+(0.1013P)^2^+0.8555P] where P=(Fo^2^+2Fc^2^)/3'.

Automatic conversion script
Id: cif_fix_values 3143 2015-03-26 13:38:13Z robertas 
;
_cod_database_code 4116143

loop_
_symmetry_equiv_pos_as_xyz
'x, y, z'
'-x, y+1/2, -z+1/2'
'-x, -y, -z'
'x, -y-1/2, z-1/2'

loop_
_atom_site_aniso_label
_atom_site_aniso_U_11
_atom_site_aniso_U_22
_atom_site_aniso_U_33
_atom_site_aniso_U_23
_atom_site_aniso_U_13
_atom_site_aniso_U_12
O1 0.031(3) 0.069(3) 0.0263(14) -0.009(2) 0.0051(13) 0.009(2)
O2 0.032(3) 0.065(3) 0.0276(14) -0.005(2) 0.0017(14) 0.010(2)
C1 0.022(4) 0.062(4) 0.024(2) 0.002(2) 0.009(2) -0.002(3)
C2 0.027(4) 0.055(3) 0.024(2) -0.004(2) 0.005(2) 0.001(3)
C3 0.027(4) 0.054(4) 0.023(2) 0.000(2) 0.004(2) -0.001(3)

loop_
_atom_site_label
_atom_site_type_symbol
_atom_site_fract_x
_atom_site_fract_y
_atom_site_fract_z
_atom_site_U_iso_or_equiv
_atom_site_thermal_displace_type
_atom_site_occupancy
_atom_site_calc_flag
_atom_site_refinement_flags
O1 O 0.2931(6) 0.1000(8) 0.8698(3) 0.0436(14) Uani 1 d .
O2 O 0.4774(6) -0.2526(9) 0.8704(3) 0.0437(15) Uani 1 d .
H1 H 0.5467(188) -0.1752(213) 0.9657(131) 0.176(47) Uiso 1 d .
C1 C 0.3294(8) -0.0904(12) 0.8091(4) 0.036(2) Uani 1 d .
C2 C 0.2084(8) -0.1656(12) 0.6570(4) 0.036(2) Uani 1 d .
H2A H 0.1407(8) -0.3323(12) 0.6575(4) 0.044 Uiso 1 calc R
H2B H 0.2994(8) -0.1916(12) 0.6037(4) 0.044 Uiso 1 calc R
C3 C 0.0519(8) 0.0380(12) 0.5793(4) 0.036(2) Uani 1 d .
H3B H 0.1168(8) 0.2091(12) 0.5856(4) 0.043 Uiso 1 calc R
H3A H -0.0483(8) 0.0517(12) 0.6258(4) 0.043 Uiso 1 calc R

loop_
_atom_type_symbol
_atom_type_description
_atom_type_scat_dispersion_real
_atom_type_scat_dispersion_imag
_atom_type_scat_source
C C 0.0033 0.0016 'International Tables Vol C Tables 4.2.6.8 and 6.1.1.4'
H H 0.0000 0.0000 'International Tables Vol C Tables 4.2.6.8 and 6.1.1.4'
O O 0.0106 0.0060 'International Tables Vol C Tables 4.2.6.8 and 6.1.1.4'

loop_
_geom_angle_atom_site_label_1
_geom_angle_atom_site_label_2
_geom_angle_atom_site_label_3
_geom_angle
_geom_angle_site_symmetry_3
O1 C1 O2 123.7(4) .
O1 C1 C2 123.7(5) .
O2 C1 C2 112.6(5) .
C1 C2 C3 113.0(5) .
C2 C3 C3 110.2(6) 3_556

loop_
_geom_bond_atom_site_label_1
_geom_bond_atom_site_label_2
_geom_bond_distance
_geom_bond_site_symmetry_2
O1 C1 1.232(7) .
O2 C1 1.321(7) .
C1 C2 1.512(5) .
C2 C3 1.533(7) .
C3 C3 1.546(7) 3_556
